data_4307523
loop_
_publ_author_name
'Chuanjiang Hu'
'Bruce C. Noll'
'Charles E. Schulz'
'W. Robert Scheidt'

_publ_section_title
;
Four-Coordinate Iron(II) Porphyrinates: Electronic Configuration Change
by Intermolecular Interaction
;
_journal_name_full 'Inorganic Chemistry'
_journal_page_first 619
_journal_page_last 621
_journal_paper_doi 10.1021/ic0620182
_journal_volume 46
_journal_year 2007
_chemical_formula_moiety '(C48 H36 Fe N4)(C2 H6 S)'
_chemical_formula_sum 'C50 H42 Fe N4 S'
_chemical_formula_weight 786.79
_chemical_melting_point ?
_chemical_name_common Fe(TTP)
_chemical_name_systematic
; 
 ? 
;
_space_group_IT_number 14
_symmetry_cell_setting monoclinic
_symmetry_space_group_name_Hall '-P 2ybc'
_symmetry_space_group_name_H-M 'P 1 21/c 1'
_atom_sites_solution_hydrogens geom
_atom_sites_solution_primary direct
_atom_sites_solution_secondary difmap
_audit_creation_method SHELXL-97
_cell_angle_alpha 90.00
_cell_angle_beta 95.32(3)
_cell_angle_gamma 90.00
_cell_formula_units_Z 2
_cell_length_a 14.309(3)
_cell_length_b 8.5795(17)
_cell_length_c 15.619(3)
_cell_measurement_reflns_used 8810
_cell_measurement_temperature 100(2)
_cell_measurement_theta_max 36.2825
_cell_measurement_theta_min 2.7705
_cell_volume 1909.2(7)
_computing_cell_refinement 'BRUKER APEX2'
_computing_data_collection 'BRUKER APEX2'
_computing_data_reduction 'BRUKER SAINT/XPREP'
_computing_molecular_graphics ORTEP3
_computing_publication_material 'BRUKER SHELXTL'
_computing_structure_refinement 'SHELXL-97 (Sheldrick, 1997)'
_computing_structure_solution 'SHELXS-97 (Sheldrick, 1990)'
_diffrn_ambient_temperature 100(2)
_diffrn_detector_area_resol_mean 8.33
_diffrn_measured_fraction_theta_full 0.991
_diffrn_measured_fraction_theta_max 0.991
_diffrn_measurement_device_type 'Bruker SMART APEX CCD diffractometer'
_diffrn_measurement_method '\f and \w scans'
_diffrn_radiation_monochromator graphite
_diffrn_radiation_source 'fine-focus sealed tube'
_diffrn_radiation_type MoK\a
_diffrn_radiation_wavelength 0.71073
_diffrn_reflns_av_R_equivalents 0.0241
_diffrn_reflns_av_sigmaI/netI 0.0267
_diffrn_reflns_limit_h_max 23
_diffrn_reflns_limit_h_min -21
_diffrn_reflns_limit_k_max 14
_diffrn_reflns_limit_k_min -14
_diffrn_reflns_limit_l_max 26
_diffrn_reflns_limit_l_min -25
_diffrn_reflns_number 39020
_diffrn_reflns_theta_full 36.40
_diffrn_reflns_theta_max 36.40
_diffrn_reflns_theta_min 1.43
_exptl_absorpt_coefficient_mu 0.493
_exptl_absorpt_correction_T_max 0.9096
_exptl_absorpt_correction_T_min 0.8571
_exptl_absorpt_correction_type multi-scan
_exptl_absorpt_process_details 'Blessing, R. H. (1995) Acta Cryst. A51, 33-38.'
_exptl_crystal_colour red
_exptl_crystal_density_diffrn 1.369
_exptl_crystal_density_method 'not measured'
_exptl_crystal_description block
_exptl_crystal_F_000 824
_exptl_crystal_size_max 0.32
_exptl_crystal_size_mid 0.24
_exptl_crystal_size_min 0.20
_refine_diff_density_max 0.892
_refine_diff_density_min -0.709
_refine_diff_density_rms 0.085
_refine_ls_extinction_method none
_refine_ls_goodness_of_fit_ref 1.053
_refine_ls_hydrogen_treatment constr
_refine_ls_matrix_type full
_refine_ls_number_parameters 265
_refine_ls_number_reflns 9228
_refine_ls_number_restraints 0
_refine_ls_restrained_S_all 1.053
_refine_ls_R_factor_all 0.0541
_refine_ls_R_factor_gt 0.0431
_refine_ls_shift/su_max 0.001
_refine_ls_shift/su_mean 0.000
_refine_ls_structure_factor_coef Fsqd
_refine_ls_weighting_details 'calc w=1/[\s^2^(Fo^2^)+(0.0686P)^2^+0.7800P] where P=(Fo^2^+2Fc^2^)/3'
_refine_ls_weighting_scheme calc
_refine_ls_wR_factor_gt 0.1195
_refine_ls_wR_factor_ref 0.1267
_reflns_number_gt 7667
_reflns_number_total 9228
_reflns_threshold_expression >2sigma(I)
_cod_data_source_file ic0620182si20061020_035943.cif
_cod_data_source_block fettp
_cod_depositor_comments
;
The following automatic conversions were performed:
'_symmetry_cell_setting' value 'Monoclinic' changed to 'monoclinic'
according to '/home/saulius/struct/CIF-dictionaries/cif_core.dic'
dictionary named 'cif_core.dic' version 2.4.1 from 2010-06-29.

Automatic conversion script
Id: cif_fix_enum 1527 2010-12-29 10:47:43Z saulius 

The following automatic conversions were performed:

'_chemical_melting_point' value 'not measured' was changed to '?' -
the value is undefined or not given.

Automatic conversion script
Id: cif_fix_values 1646 2011-03-28 12:23:43Z adriana 
;
_cod_database_code 4307523

loop_
_symmetry_equiv_pos_as_xyz
'x, y, z'
'-x, y+1/2, -z+1/2'
'-x, -y, -z'
'x, -y-1/2, z-1/2'

loop_
_atom_site_label
_atom_site_type_symbol
_atom_site_fract_x
_atom_site_fract_y
_atom_site_fract_z
_atom_site_U_iso_or_equiv
_atom_site_adp_type
_atom_site_occupancy
_atom_site_symmetry_multiplicity
_atom_site_calc_flag
_atom_site_refinement_flags
_atom_site_disorder_assembly
_atom_site_disorder_group
Fe(1 Fe 0.0000 0.0000 0.0000 0.01075(5) Uani 1 2 d S . .
N(1) N 0.06324(6) -0.05164(11) 0.11516(5) 0.01236(13) Uani 1 1 d . . .
N(2) N -0.12024(6) 0.02857(11) 0.05208(5) 0.01268(14) Uani 1 1 d . . .
C(A1 C 0.15666(6) -0.08690(12) 0.13553(6) 0.01313(15) Uani 1 1 d . . .
C(A2 C 0.02362(7) -0.05730(12) 0.19278(6) 0.01291(15) Uani 1 1 d . . .
C(A3 C -0.13636(7) 0.01234(12) 0.13769(6) 0.01299(16) Uani 1 1 d . . .
C(A4 C -0.20496(6) 0.07674(12) 0.01126(6) 0.01341(16) Uani 1 1 d . . .
C(B1 C 0.17575(7) -0.11053(13) 0.22653(6) 0.01547(17) Uani 1 1 d . . .
H(B1 H 0.2352 -0.1323 0.2565 0.019 Uiso 1 1 calc R . .
C(B2 C 0.09290(7) -0.09583(13) 0.26168(6) 0.01519(17) Uani 1 1 d . . .
H(B2 H 0.0828 -0.1086 0.3205 0.018 Uiso 1 1 calc R . .
C(B3 C -0.23126(7) 0.05347(14) 0.15034(6) 0.01576(17) Uani 1 1 d . . .
H(B3 H -0.2592 0.0518 0.2032 0.019 Uiso 1 1 calc R . .
C(B4 C -0.27344(7) 0.09512(14) 0.07243(6) 0.01630(17) Uani 1 1 d . . .
H(B4 H -0.3363 0.1299 0.0604 0.020 Uiso 1 1 calc R . .
C(M1 C -0.07047(7) -0.03136(12) 0.20439(6) 0.01277(15) Uani 1 1 d . . .
C(M2 C -0.22387(6) 0.10235(12) -0.07675(6) 0.01336(16) Uani 1 1 d . . .
C11 C -0.10268(7) -0.05196(12) 0.29212(6) 0.01308(15) Uani 1 1 d . . .
C12 C -0.16325(7) -0.17395(13) 0.30806(6) 0.01607(17) Uani 1 1 d . . .
H12 H -0.1830 -0.2447 0.2632 0.019 Uiso 1 1 calc R . .
C13 C -0.19508(8) -0.19307(13) 0.38919(7) 0.01793(18) Uani 1 1 d . . .
H13 H -0.2365 -0.2765 0.3987 0.022 Uiso 1 1 calc R . .
C14 C -0.16706(7) -0.09179(14) 0.45664(6) 0.01712(18) Uani 1 1 d . . .
C15 C -0.10619(7) 0.02980(13) 0.44048(6) 0.01637(17) Uani 1 1 d . . .
H15 H -0.0862 0.1002 0.4854 0.020 Uiso 1 1 calc R . .
C16 C -0.07433(7) 0.04960(13) 0.35964(6) 0.01465(16) Uani 1 1 d . . .
H16 H -0.0329 0.1330 0.3502 0.018 Uiso 1 1 calc R . .
C17 C -0.20140(10) -0.11442(18) 0.54414(7) 0.0272(2) Uani 1 1 d . . .
H17A H -0.1494 -0.1503 0.5846 0.041 Uiso 1 1 calc R . .
H17B H -0.2517 -0.1924 0.5404 0.041 Uiso 1 1 calc R . .
H17C H -0.2255 -0.0153 0.5643 0.041 Uiso 1 1 calc R . .
C21 C -0.32090(7) 0.14765(13) -0.11004(6) 0.01473(16) Uani 1 1 d . . .
C22 C -0.39635(7) 0.04698(15) -0.10174(7) 0.01817(18) Uani 1 1 d . . .
H22 H -0.3859 -0.0505 -0.0737 0.022 Uiso 1 1 calc R . .
C23 C -0.48664(7) 0.08866(16) -0.13434(7) 0.0214(2) Uani 1 1 d . . .
H23 H -0.5373 0.0195 -0.1276 0.026 Uiso 1 1 calc R . .
C24 C -0.50410(7) 0.22962(17) -0.17665(7) 0.0222(2) Uani 1 1 d . . .
C25 C -0.42857(8) 0.33030(15) -0.18440(7) 0.0207(2) Uani 1 1 d . . .
H25 H -0.4390 0.4272 -0.2131 0.025 Uiso 1 1 calc R . .
C26 C -0.33830(7) 0.29062(14) -0.15071(7) 0.01749(18) Uani 1 1 d . . .
H26 H -0.2881 0.3616 -0.1555 0.021 Uiso 1 1 calc R . .
C27 C -0.60192(9) 0.2722(2) -0.21275(9) 0.0334(3) Uani 1 1 d . . .
H27A H -0.6473 0.2315 -0.1751 0.050 Uiso 1 1 calc R . .
H27B H -0.6145 0.2271 -0.2703 0.050 Uiso 1 1 calc R . .
H27C H -0.6076 0.3859 -0.2164 0.050 Uiso 1 1 calc R . .
S1 S 0.49820(13) 0.11680(15) 0.54762(9) 0.0517(4) Uani 0.50 1 d P A -1
C1S C 0.4536(2) -0.0322(4) 0.4728(2) 0.0336(6) Uani 0.50 1 d P A -1
H1S1 H 0.4042 -0.0909 0.4993 0.040 Uiso 0.50 1 calc PR A -1
H1S2 H 0.4236 0.0197 0.4207 0.040 Uiso 0.50 1 calc PR A -1
C2S C 0.5254(6) -0.1480(8) 0.4452(5) 0.0517(4) Uani 0.50 1 d P A -1
H2S1 H 0.5768 -0.0915 0.4216 0.078 Uiso 0.50 1 calc PR A -1
H2S2 H 0.4954 -0.2177 0.4012 0.078 Uiso 0.50 1 calc PR A -1
H2S3 H 0.5505 -0.2095 0.4950 0.078 Uiso 0.50 1 calc PR A -1

loop_
_atom_site_aniso_label
_atom_site_aniso_U_11
_atom_site_aniso_U_22
_atom_site_aniso_U_33
_atom_site_aniso_U_23
_atom_site_aniso_U_13
_atom_site_aniso_U_12
Fe(1 0.00968(8) 0.01359(9) 0.00903(8) 0.00058(6) 0.00108(5) 0.00052(6)
N(1) 0.0107(3) 0.0158(4) 0.0106(3) 0.0005(3) 0.0013(2) 0.0008(3)
N(2) 0.0116(3) 0.0162(4) 0.0102(3) 0.0006(3) 0.0010(2) 0.0008(3)
C(A1 0.0121(3) 0.0159(4) 0.0113(3) 0.0009(3) 0.0005(3) 0.0005(3)
C(A2 0.0125(3) 0.0159(4) 0.0103(3) 0.0006(3) 0.0012(3) 0.0003(3)
C(A3 0.0121(4) 0.0161(4) 0.0110(3) 0.0002(3) 0.0019(3) 0.0005(3)
C(A4 0.0111(3) 0.0171(4) 0.0121(3) 0.0009(3) 0.0013(3) 0.0008(3)
C(B1 0.0137(4) 0.0210(5) 0.0114(3) 0.0006(3) -0.0004(3) 0.0019(3)
C(B2 0.0143(4) 0.0206(4) 0.0105(3) 0.0008(3) 0.0002(3) 0.0021(3)
C(B3 0.0136(4) 0.0219(5) 0.0121(3) 0.0003(3) 0.0027(3) 0.0016(3)
C(B4 0.0124(4) 0.0233(5) 0.0133(4) 0.0010(3) 0.0021(3) 0.0025(3)
C(M1 0.0129(4) 0.0157(4) 0.0099(3) -0.0002(3) 0.0019(3) 0.0003(3)
C(M2 0.0113(3) 0.0168(4) 0.0119(3) 0.0012(3) 0.0006(3) 0.0006(3)
C11 0.0130(3) 0.0157(4) 0.0106(3) 0.0004(3) 0.0016(3) 0.0007(3)
C12 0.0179(4) 0.0166(4) 0.0140(4) -0.0009(3) 0.0031(3) -0.0020(3)
C13 0.0203(4) 0.0187(5) 0.0155(4) 0.0016(3) 0.0050(3) -0.0021(4)
C14 0.0185(4) 0.0214(5) 0.0119(4) 0.0019(3) 0.0037(3) 0.0020(3)
C15 0.0172(4) 0.0201(5) 0.0118(4) -0.0017(3) 0.0015(3) 0.0010(3)
C16 0.0152(4) 0.0164(4) 0.0122(3) -0.0002(3) 0.0010(3) -0.0002(3)
C17 0.0333(6) 0.0354(7) 0.0143(4) 0.0014(4) 0.0088(4) -0.0036(5)
C21 0.0109(3) 0.0209(4) 0.0122(3) 0.0009(3) 0.0005(3) 0.0009(3)
C22 0.0139(4) 0.0237(5) 0.0168(4) 0.0015(4) 0.0005(3) -0.0014(4)
C23 0.0121(4) 0.0336(6) 0.0183(4) 0.0010(4) -0.0001(3) -0.0025(4)
C24 0.0133(4) 0.0362(6) 0.0171(4) 0.0029(4) 0.0003(3) 0.0036(4)
C25 0.0160(4) 0.0281(6) 0.0178(4) 0.0045(4) -0.0001(3) 0.0052(4)
C26 0.0137(4) 0.0228(5) 0.0158(4) 0.0029(3) 0.0007(3) 0.0014(3)
C27 0.0141(4) 0.0547(9) 0.0305(6) 0.0100(6) -0.0028(4) 0.0055(5)
S1 0.0909(12) 0.0331(7) 0.0342(4) -0.0027(4) 0.0222(5) -0.0144(6)
C1S 0.0353(14) 0.0354(15) 0.0315(13) 0.0051(12) 0.0108(11) -0.0024(12)
C2S 0.0909(12) 0.0331(7) 0.0342(4) -0.0027(4) 0.0222(5) -0.0144(6)

loop_
_atom_type_symbol
_atom_type_description
_atom_type_scat_dispersion_real
_atom_type_scat_dispersion_imag
_atom_type_scat_source
C C 0.0033 0.0016 'International Tables Vol C Tables 4.2.6.8 and 6.1.1.4'
H H 0.0000 0.0000 'International Tables Vol C Tables 4.2.6.8 and 6.1.1.4'
N N 0.0061 0.0033 'International Tables Vol C Tables 4.2.6.8 and 6.1.1.4'
Fe Fe 0.3463 0.8444 'International Tables Vol C Tables 4.2.6.8 and 6.1.1.4'
S S 0.1246 0.1234 'International Tables Vol C Tables 4.2.6.8 and 6.1.1.4'

loop_
_geom_angle_atom_site_label_1
_geom_angle_atom_site_label_2
_geom_angle_atom_site_label_3
_geom_angle
_geom_angle_site_symmetry_1
_geom_angle_site_symmetry_3
_geom_angle_publ_flag
N(2) Fe(1 N(2) 180.0 . 3 ?
N(2) Fe(1 N(1) 89.76(4) . . ?
N(2) Fe(1 N(1) 90.24(4) 3 . ?
N(2) Fe(1 N(1) 90.24(4) . 3 ?
N(2) Fe(1 N(1) 89.76(4) 3 3 ?
N(1) Fe(1 N(1) 180.0 . 3 ?
C(A1 N(1) C(A2 104.89(8) . . ?
C(A1 N(1) Fe(1 127.45(7) . . ?
C(A2 N(1) Fe(1 127.64(6) . . ?
C(A4 N(2) C(A3 104.97(8) . . ?
C(A4 N(2) Fe(1 127.25(7) . . ?
C(A3 N(2) Fe(1 127.70(7) . . ?
N(1) C(A1 C(M2 125.55(9) . 3 ?
N(1) C(A1 C(B1 110.52(9) . . ?
C(M2 C(A1 C(B1 123.91(9) 3 . ?
N(1) C(A2 C(M1 125.94(9) . . ?
N(1) C(A2 C(B2 110.76(8) . . ?
C(M1 C(A2 C(B2 123.30(9) . . ?
N(2) C(A3 C(M1 126.05(9) . . ?
N(2) C(A3 C(B3 110.67(9) . . ?
C(M1 C(A3 C(B3 123.23(9) . . ?
N(2) C(A4 C(M2 125.80(9) . . ?
N(2) C(A4 C(B4 110.44(8) . . ?
C(M2 C(A4 C(B4 123.75(9) . . ?
C(B2 C(B1 C(A1 107.09(9) . . ?
C(B2 C(B1 H(B1 126.5 . . ?
C(A1 C(B1 H(B1 126.5 . . ?
C(B1 C(B2 C(A2 106.68(9) . . ?
C(B1 C(B2 H(B2 126.7 . . ?
C(A2 C(B2 H(B2 126.7 . . ?
C(B4 C(B3 C(A3 106.84(9) . . ?
C(B4 C(B3 H(B3 126.6 . . ?
C(A3 C(B3 H(B3 126.6 . . ?
C(B3 C(B4 C(A4 107.05(9) . . ?
C(B3 C(B4 H(B4 126.5 . . ?
C(A4 C(B4 H(B4 126.5 . . ?
C(A3 C(M1 C(A2 122.82(9) . . ?
C(A3 C(M1 C11 118.23(9) . . ?
C(A2 C(M1 C11 118.94(9) . . ?
C(A4 C(M2 C(A1 123.44(9) . 3 ?
C(A4 C(M2 C21 118.38(9) . . ?
C(A1 C(M2 C21 118.18(8) 3 . ?
C12 C11 C16 118.30(9) . . ?
C12 C11 C(M1 120.07(9) . . ?
C16 C11 C(M1 121.63(9) . . ?
C13 C12 C11 120.70(10) . . ?
C13 C12 H12 119.7 . . ?
C11 C12 H12 119.7 . . ?
C12 C13 C14 121.15(10) . . ?
C12 C13 H13 119.4 . . ?
C14 C13 H13 119.4 . . ?
C13 C14 C15 117.96(9) . . ?
C13 C14 C17 120.62(11) . . ?
C15 C14 C17 121.42(10) . . ?
C16 C15 C14 121.14(10) . . ?
C16 C15 H15 119.4 . . ?
C14 C15 H15 119.4 . . ?
C15 C16 C11 120.75(10) . . ?
C15 C16 H16 119.6 . . ?
C11 C16 H16 119.6 . . ?
C14 C17 H17A 109.5 . . ?
C14 C17 H17B 109.5 . . ?
H17A C17 H17B 109.5 . . ?
C14 C17 H17C 109.5 . . ?
H17A C17 H17C 109.5 . . ?
H17B C17 H17C 109.5 . . ?
C26 C21 C22 118.65(9) . . ?
C26 C21 C(M2 120.71(9) . . ?
C22 C21 C(M2 120.64(10) . . ?
C23 C22 C21 120.42(11) . . ?
C23 C22 H22 119.8 . . ?
C21 C22 H22 119.8 . . ?
C24 C23 C22 121.18(11) . . ?
C24 C23 H23 119.4 . . ?
C22 C23 H23 119.4 . . ?
C23 C24 C25 118.22(10) . . ?
C23 C24 C27 120.63(12) . . ?
C25 C24 C27 121.15(12) . . ?
C26 C25 C24 120.95(11) . . ?
C26 C25 H25 119.5 . . ?
C24 C25 H25 119.5 . . ?
C25 C26 C21 120.56(10) . . ?
C25 C26 H26 119.7 . . ?
C21 C26 H26 119.7 . . ?
C24 C27 H27A 109.5 . . ?
C24 C27 H27B 109.5 . . ?
H27A C27 H27B 109.5 . . ?
C24 C27 H27C 109.5 . . ?
H27A C27 H27C 109.5 . . ?
H27B C27 H27C 109.5 . . ?
C2S C1S S1 116.0(4) . . ?
C2S C1S H1S1 108.3 . . ?
S1 C1S H1S1 108.3 . . ?
C2S C1S H1S2 108.3 . . ?
S1 C1S H1S2 108.3 . . ?
H1S1 C1S H1S2 107.4 . . ?

loop_
_geom_bond_atom_site_label_1
_geom_bond_atom_site_label_2
_geom_bond_distance
_geom_bond_site_symmetry_2
_geom_bond_publ_flag
Fe(1 N(2) 1.9854(10) . ?
Fe(1 N(2) 1.9854(10) 3 ?
Fe(1 N(1) 1.9870(9) . ?
Fe(1 N(1) 1.9870(9) 3 ?
N(1) C(A1 1.3787(12) . ?
N(1) C(A2 1.3861(13) . ?
N(2) C(A4 1.3796(13) . ?
N(2) C(A3 1.3848(13) . ?
C(A1 C(M2 1.3961(14) 3 ?
C(A1 C(B1 1.4367(14) . ?
C(A2 C(M1 1.3929(14) . ?
C(A2 C(B2 1.4325(14) . ?
C(A3 C(M1 1.3902(14) . ?
C(A3 C(B3 1.4343(14) . ?
C(A4 C(M2 1.3936(13) . ?
C(A4 C(B4 1.4393(14) . ?
C(B1 C(B2 1.3577(15) . ?
C(B1 H(B1 0.9500 . ?
C(B2 H(B2 0.9500 . ?
C(B3 C(B4 1.3552(14) . ?
C(B3 H(B3 0.9500 . ?
C(B4 H(B4 0.9500 . ?
C(M1 C11 1.4962(14) . ?
C(M2 C(A1 1.3961(14) 3 ?
C(M2 C21 1.4884(13) . ?
C11 C12 1.3959(15) . ?
C11 C16 1.3987(14) . ?
C12 C13 1.3953(15) . ?
C12 H12 0.9500 . ?
C13 C14 1.3955(16) . ?
C13 H13 0.9500 . ?
C14 C15 1.3969(16) . ?
C14 C17 1.5071(16) . ?
C15 C16 1.3921(15) . ?
C15 H15 0.9500 . ?
C16 H16 0.9500 . ?
C17 H17A 0.9800 . ?
C17 H17B 0.9800 . ?
C17 H17C 0.9800 . ?
C21 C26 1.3931(16) . ?
C21 C22 1.3980(15) . ?
C22 C23 1.3908(15) . ?
C22 H22 0.9500 . ?
C23 C24 1.3897(19) . ?
C23 H23 0.9500 . ?
C24 C25 1.3975(18) . ?
C24 C27 1.5048(16) . ?
C25 C26 1.3910(15) . ?
C25 H25 0.9500 . ?
C26 H26 0.9500 . ?
C27 H27A 0.9800 . ?
C27 H27B 0.9800 . ?
C27 H27C 0.9800 . ?
S1 C1S 1.807(4) . ?
C1S C2S 1.520(7) . ?
C1S H1S1 0.9900 . ?
C1S H1S2 0.9900 . ?
C2S H2S1 0.9800 . ?
C2S H2S2 0.9800 . ?
C2S H2S3 0.9800 . ?
